data_4301666
loop_
_publ_author_name
'Almudena Garc\'ia-Fern\'andez'
'Josefina D\'iez'
'M. Pilar Gamasa'
'Elena Lastra'

_publ_contact_author
;     Josefina D\'iez
      Departamento de Qu\'imica Org\'anica e Inorg\'anica
      Facultad de Qu\'imica
      Universidad de Oviedo
      Avda. Juli\'an Claver\'ia, 8
      33006 Oviedo
      Spain
;
_publ_contact_author_email jdv@uniovi.es
_publ_contact_author_fax '0034 98 5103446'
_publ_contact_author_phone '0034 98 5102960'
_publ_section_title
;
Facile Modification of 1,3,5-Triaza-7-phosphatricyclo[3.3.1.13,7]decane
Phosphanes Coordinated to Ruthenium(II)
;
_journal_name_full 'Inorganic Chemistry'
_journal_page_first 2471
_journal_page_last 2481
_journal_paper_doi 10.1021/ic801710y
_journal_volume 48
_journal_year 2009
_chemical_compound_source synthesis
_chemical_formula_moiety 'C37 H46 B I N9 O P2 Ru,C F3 S O3, 2(C H4 O)'
_chemical_formula_sum 'C40 H54 B F3 I N9 O6 P2 Ru S'
_chemical_formula_weight 1146.70
_chemical_name_systematic
;
 ?
;
_space_group_IT_number 2
_symmetry_cell_setting triclinic
_symmetry_Int_Tables_number 2
_symmetry_space_group_name_Hall '-P 1'
_symmetry_space_group_name_H-M 'P -1'
_atom_sites_solution_hydrogens geom
_atom_sites_solution_primary direct
_atom_sites_solution_secondary difmap
_audit_creation_method SHELXL-97
_cell_angle_alpha 77.787(2)
_cell_angle_beta 72.564(2)
_cell_angle_gamma 72.630(2)
_cell_formula_units_Z 2
_cell_length_a 10.3449(3)
_cell_length_b 15.3597(4)
_cell_length_c 16.3835(4)
_cell_measurement_reflns_used 14145
_cell_measurement_temperature 150(2)
_cell_measurement_theta_max 73.5884
_cell_measurement_theta_min 2.8487
_cell_volume 2348.97(11)
_computing_cell_refinement
;
CrysAlisPro RED (Oxford Diffraction, 2008)
;
_computing_data_collection
;
CrysAlisPro CCD (Oxford Diffraction, 2008)
;
_computing_data_reduction
;
CrysAlisPro RED (Oxford Diffraction, 2008)
;
_computing_molecular_graphics 'PLATON (Spek, 2007)'
_computing_structure_refinement 'SHELXL-97 (Sheldrick, 1997)'
_computing_structure_solution 'DIRDIF-99 (Beurskens, 1999)'
_diffrn_ambient_temperature 150(2)
_diffrn_detector_area_resol_mean 8.2640
_diffrn_measured_fraction_theta_full 0.941
_diffrn_measured_fraction_theta_max 0.941
_diffrn_measurement_device
; 
165 mm Onyx CCD detector in \k-geometry diffractometer
;
_diffrn_measurement_device_type
;
 Oxford Diffraction Xcalibur Nova
;
_diffrn_measurement_method '\f and \w scans'
_diffrn_radiation_monochromator graphite
_diffrn_radiation_source 'Nova (Cu) X-ray Source'
_diffrn_radiation_type 'Cu K\a'
_diffrn_radiation_wavelength 1.5418
_diffrn_reflns_av_R_equivalents 0.0237
_diffrn_reflns_av_sigmaI/netI 0.0278
_diffrn_reflns_limit_h_max 12
_diffrn_reflns_limit_h_min -11
_diffrn_reflns_limit_k_max 19
_diffrn_reflns_limit_k_min -18
_diffrn_reflns_limit_l_max 20
_diffrn_reflns_limit_l_min -20
_diffrn_reflns_number 24250
_diffrn_reflns_theta_full 73.86
_diffrn_reflns_theta_max 73.86
_diffrn_reflns_theta_min 2.85
_diffrn_standards_number 0
_exptl_absorpt_coefficient_mu 9.492
_exptl_absorpt_correction_T_max 1.00000
_exptl_absorpt_correction_T_min 0.37022
_exptl_absorpt_correction_type multi-scan
_exptl_absorpt_process_details
;
 CrysAlis RED, Oxford Diffraction Ltd.,
(Oxford Diffraction, 2008).
 Empirical absorption correction using spherical harmonics,
 implemented in SCALE3 ABSPACK scaling algorithm.
;
_exptl_crystal_colour yellow
_exptl_crystal_density_diffrn 1.621
_exptl_crystal_density_method 'not measured'
_exptl_crystal_description prism
_exptl_crystal_F_000 1160
_exptl_crystal_size_max 0.11
_exptl_crystal_size_mid 0.07
_exptl_crystal_size_min 0.05
_refine_diff_density_max 2.486
_refine_diff_density_min -2.631
_refine_diff_density_rms 0.165
_refine_ls_extinction_method none
_refine_ls_goodness_of_fit_ref 1.129
_refine_ls_hydrogen_treatment mixed
_refine_ls_matrix_type full
_refine_ls_number_parameters 557
_refine_ls_number_reflns 8953
_refine_ls_number_restraints 0
_refine_ls_restrained_S_all 1.129
_refine_ls_R_factor_all 0.0775
_refine_ls_R_factor_gt 0.0643
_refine_ls_shift/su_max 0.001
_refine_ls_shift/su_mean 0.000
_refine_ls_structure_factor_coef Fsqd
_refine_ls_weighting_details 'calc w=1/[\s^2^(Fo^2^)+(0.1520P)^2^+1.9749P] where P=(Fo^2^+2Fc^2^)/3'
_refine_ls_weighting_scheme calc
_refine_ls_wR_factor_gt 0.1909
_refine_ls_wR_factor_ref 0.2172
_reflns_number_gt 7132
_reflns_number_total 8953
_reflns_threshold_expression >2sigma(I)
_cod_data_source_file ic801710y_si_001_4.cif
_cod_data_source_block 10a'
_cod_depositor_comments
;
The following automatic conversions were performed:
'_symmetry_cell_setting' value 'Triclinic' changed to 'triclinic'
according to '/home/saulius/struct/CIF-dictionaries/cif_core.dic'
dictionary named 'cif_core.dic' version 2.4.1 from 2010-06-29.

Automatic conversion script
Id: cif_fix_enum 1527 2010-12-29 10:47:43Z saulius 
;
_cod_database_code 4301666

loop_
_symmetry_equiv_pos_as_xyz
'x, y, z'
'-x, -y, -z'

loop_
_atom_site_label
_atom_site_type_symbol
_atom_site_fract_x
_atom_site_fract_y
_atom_site_fract_z
_atom_site_U_iso_or_equiv
_atom_site_adp_type
_atom_site_occupancy
_atom_site_symmetry_multiplicity
_atom_site_calc_flag
_atom_site_refinement_flags
_atom_site_disorder_assembly
_atom_site_disorder_group
C1 C 1.0871(7) 0.5881(5) 0.1467(5) 0.0467(15) Uani 1 1 d . . .
H1A H 0.9958 0.5758 0.1529 0.056 Uiso 1 1 calc R . .
H1B H 1.0933 0.6445 0.1049 0.056 Uiso 1 1 calc R . .
C2 C 1.2831(7) 0.6074(5) 0.2210(5) 0.0473(15) Uani 1 1 d . . .
H2A H 1.2970 0.6635 0.1803 0.057 Uiso 1 1 calc R . .
H2B H 1.3116 0.6089 0.2731 0.057 Uiso 1 1 calc R . .
C3 C 1.1113(7) 0.4874(5) 0.3051(5) 0.0452(15) Uani 1 1 d . . .
H3A H 1.1306 0.4821 0.3618 0.054 Uiso 1 1 calc R . .
H3B H 1.0216 0.4711 0.3154 0.054 Uiso 1 1 calc R . .
C4 C 1.3454(8) 0.5236(5) 0.1016(6) 0.0554(19) Uani 1 1 d . . .
H4A H 1.4191 0.4748 0.0713 0.066 Uiso 1 1 calc R . .
H4B H 1.3508 0.5832 0.0648 0.066 Uiso 1 1 calc R . .
C5 C 1.3637(8) 0.4369(6) 0.2350(6) 0.0561(19) Uani 1 1 d . . .
H5 H 1.4261 0.3887 0.1982 0.067 Uiso 1 1 calc R . .
C6 C 1.1950(9) 0.4185(5) 0.1743(6) 0.0581(19) Uani 1 1 d . . .
H6B H 1.1001 0.4090 0.1864 0.070 Uiso 1 1 calc R . .
H6A H 1.2633 0.3653 0.1475 0.070 Uiso 1 1 calc R . .
C7 C 1.4163(12) 0.4164(7) 0.3127(9) 0.083(3) Uani 1 1 d . . .
H7A H 1.3485 0.4553 0.3558 0.099 Uiso 1 1 calc R . .
H7B H 1.5055 0.4347 0.2972 0.099 Uiso 1 1 calc R . .
C8 C 1.4415(12) 0.3169(7) 0.3552(8) 0.083(3) Uani 1 1 d . . .
H8A H 1.4681 0.3113 0.4096 0.100 Uiso 1 1 calc R . .
H8B H 1.3552 0.2955 0.3688 0.100 Uiso 1 1 calc R . .
C9 C 1.5708(17) 0.1664(8) 0.3288(11) 0.118(5) Uani 1 1 d . . .
H9A H 1.4823 0.1500 0.3385 0.178 Uiso 1 1 calc R . .
H9B H 1.5969 0.1551 0.3836 0.178 Uiso 1 1 calc R . .
H9C H 1.6443 0.1289 0.2876 0.178 Uiso 1 1 calc R . .
C10 C 1.1921(12) 0.4937(7) 0.0268(6) 0.074(3) Uani 1 1 d . . .
H10A H 1.2584 0.4363 0.0091 0.111 Uiso 1 1 calc R . .
H10B H 1.2132 0.5455 -0.0169 0.111 Uiso 1 1 calc R . .
H10C H 1.0966 0.4904 0.0326 0.111 Uiso 1 1 calc R . .
C11 C 1.1938(7) 0.7299(4) 0.3922(4) 0.0389(13) Uani 1 1 d . . .
C12 C 1.2064(7) 0.6381(5) 0.4268(5) 0.0488(16) Uani 1 1 d . . .
H12 H 1.1359 0.6089 0.4296 0.059 Uiso 1 1 calc R . .
C13 C 1.3238(9) 0.5888(6) 0.4577(7) 0.068(2) Uani 1 1 d . . .
H13 H 1.3330 0.5259 0.4812 0.081 Uiso 1 1 calc R . .
C14 C 1.4261(9) 0.6309(6) 0.4543(7) 0.065(2) Uani 1 1 d . . .
H14 H 1.5067 0.5966 0.4739 0.078 Uiso 1 1 calc R . .
C15 C 1.4113(8) 0.7208(5) 0.4231(6) 0.0536(18) Uani 1 1 d . . .
H15 H 1.4824 0.7495 0.4203 0.064 Uiso 1 1 calc R . .
C16 C 1.2941(7) 0.7718(5) 0.3952(5) 0.0420(14) Uani 1 1 d . . .
H16 H 1.2819 0.8362 0.3778 0.050 Uiso 1 1 calc R . .
C17 C 1.0802(7) 0.8919(4) 0.2792(5) 0.0441(15) Uani 1 1 d . . .
C18 C 0.9695(8) 0.9662(5) 0.2594(6) 0.0544(18) Uani 1 1 d . . .
H18 H 0.8754 0.9648 0.2878 0.065 Uiso 1 1 calc R . .
C19 C 0.9961(11) 1.0392(5) 0.2007(7) 0.069(2) Uani 1 1 d . . .
H19 H 0.9209 1.0900 0.1906 0.083 Uiso 1 1 calc R . .
C20 C 1.1303(12) 1.0405(6) 0.1558(6) 0.069(2) Uani 1 1 d . . .
H20 H 1.1478 1.0926 0.1153 0.083 Uiso 1 1 calc R . .
C21 C 1.2417(11) 0.9658(6) 0.1689(5) 0.061(2) Uani 1 1 d . . .
H21 H 1.3346 0.9653 0.1358 0.074 Uiso 1 1 calc R . .
C22 C 1.2144(8) 0.8925(5) 0.2312(5) 0.0460(15) Uani 1 1 d . . .
H22 H 1.2898 0.8416 0.2409 0.055 Uiso 1 1 calc R . .
C23 C 0.9420(7) 0.8460(5) 0.4592(5) 0.0474(16) Uani 1 1 d . . .
C24 C 0.9192(9) 0.7849(7) 0.5362(6) 0.064(2) Uani 1 1 d . . .
H24 H 0.9474 0.7206 0.5335 0.077 Uiso 1 1 calc R . .
C25 C 0.8566(11) 0.8159(9) 0.6159(7) 0.078(3) Uani 1 1 d . . .
H25 H 0.8402 0.7729 0.6665 0.094 Uiso 1 1 calc R . .
C26 C 0.8187(11) 0.9077(10) 0.6222(8) 0.083(3) Uani 1 1 d . . .
H26 H 0.7797 0.9290 0.6769 0.099 Uiso 1 1 calc R . .
C27 C 0.8373(9) 0.9674(8) 0.5497(9) 0.085(4) Uani 1 1 d . . .
H27 H 0.8074 1.0313 0.5544 0.103 Uiso 1 1 calc R . .
C28 C 0.9005(7) 0.9396(6) 0.4645(7) 0.058(2) Uani 1 1 d . . .
H28 H 0.9130 0.9836 0.4144 0.069 Uiso 1 1 calc R . .
C29 C 0.7505(8) 0.5943(5) 0.2631(6) 0.0509(17) Uani 1 1 d . . .
H29 H 0.7946 0.5387 0.2931 0.061 Uiso 1 1 calc R . .
C30 C 0.6512(8) 0.6028(6) 0.2172(7) 0.063(2) Uani 1 1 d . . .
H30 H 0.6164 0.5554 0.2093 0.076 Uiso 1 1 calc R . .
C31 C 0.6160(8) 0.6942(6) 0.1867(6) 0.058(2) Uani 1 1 d . . .
H31 H 0.5496 0.7223 0.1534 0.069 Uiso 1 1 calc R . .
C32 C 1.0580(7) 0.8213(5) 0.1227(4) 0.0432(14) Uani 1 1 d . . .
H32 H 1.1513 0.7974 0.1282 0.052 Uiso 1 1 calc R . .
C33 C 1.0193(9) 0.8793(6) 0.0507(5) 0.059(2) Uani 1 1 d . . .
H33 H 1.0786 0.9012 -0.0012 0.071 Uiso 1 1 calc R . .
C34 C 0.8734(9) 0.8973(6) 0.0731(6) 0.061(2) Uani 1 1 d . . .
H34 H 0.8140 0.9358 0.0384 0.074 Uiso 1 1 calc R . .
C35 C 0.6527(7) 0.8623(5) 0.4197(5) 0.0424(14) Uani 1 1 d . . .
H35 H 0.6824 0.8442 0.4717 0.051 Uiso 1 1 calc R . .
C36 C 0.5304(7) 0.9293(5) 0.4089(5) 0.0484(16) Uani 1 1 d . . .
H36 H 0.4629 0.9649 0.4509 0.058 Uiso 1 1 calc R . .
C37 C 0.5290(7) 0.9325(5) 0.3257(5) 0.0481(16) Uani 1 1 d . . .
H37 H 0.4583 0.9714 0.2991 0.058 Uiso 1 1 calc R . .
C38 C 1.476(2) 0.8566(10) -0.0932(9) 0.1119(11) Uani 1 1 d . . .
C39 C 0.9994(18) 0.6971(9) -0.0894(8) 0.1119(11) Uani 1 1 d . . .
H39A H 0.9336 0.6851 -0.0338 0.168 Uiso 1 1 calc R . .
H39B H 0.9481 0.7395 -0.1296 0.168 Uiso 1 1 calc R . .
H39C H 1.0679 0.7247 -0.0811 0.168 Uiso 1 1 calc R . .
C40 C 1.1700(18) 0.6896(9) -0.3369(8) 0.1119(11) Uani 1 1 d . . .
H40A H 1.2284 0.6674 -0.3914 0.168 Uiso 1 1 calc R . .
H40B H 1.1488 0.7570 -0.3441 0.168 Uiso 1 1 calc R . .
H40C H 1.0826 0.6702 -0.3204 0.168 Uiso 1 1 calc R . .
B1 B 0.6845(9) 0.8400(6) 0.1981(5) 0.0476(18) Uani 1 1 d . . .
N1 N 1.2046(7) 0.5074(4) 0.1108(4) 0.0511(14) Uani 1 1 d . . .
N2 N 1.3739(6) 0.5249(4) 0.1799(5) 0.0514(14) Uani 1 1 d . . .
N3 N 1.2228(6) 0.4226(4) 0.2535(4) 0.0485(14) Uani 1 1 d . . .
N4 N 0.7728(6) 0.6763(4) 0.2578(4) 0.0434(12) Uani 1 1 d . . .
N5 N 0.6893(6) 0.7379(4) 0.2108(4) 0.0466(13) Uani 1 1 d . . .
N6 N 0.9426(6) 0.8044(4) 0.1832(3) 0.0393(11) Uani 1 1 d . . .
N7 N 0.8306(6) 0.8520(4) 0.1506(4) 0.0459(13) Uani 1 1 d . . .
N8 N 0.7214(5) 0.8277(4) 0.3453(4) 0.0383(11) Uani 1 1 d . . .
N9 N 0.6434(5) 0.8719(4) 0.2870(4) 0.0412(12) Uani 1 1 d . . .
O1 O 1.5547(11) 0.2610(6) 0.2949(7) 0.106(3) Uani 1 1 d . . .
O2 O 1.6439(14) 0.753(2) -0.0296(8) 0.326(19) Uani 1 1 d . . .
O3 O 1.3936(7) 0.7788(5) 0.0585(4) 0.0762(19) Uani 1 1 d . . .
O4 O 1.4754(18) 0.6908(6) -0.0555(8) 0.163(6) Uani 1 1 d . . .
O5 O 1.0694(13) 0.6140(6) -0.1234(6) 0.1119(11) Uani 1 1 d . . .
H05A H 1.1039 0.6252 -0.1767 0.168 Uiso 1 1 calc R . .
O6 O 1.2376(13) 0.6549(6) -0.2762(6) 0.1119(11) Uani 1 1 d . . .
H06A H 1.3092 0.6137 -0.2943 0.168 Uiso 1 1 calc R . .
F1 F 1.3302(11) 0.8647(16) -0.1015(9) 0.260(11) Uani 1 1 d . . .
F2 F 1.4881(16) 0.9253(7) -0.0602(8) 0.189(6) Uani 1 1 d . . .
F3 F 1.5738(14) 0.8445(9) -0.1674(7) 0.187(6) Uani 1 1 d . . .
P1 P 1.09393(16) 0.60863(11) 0.25200(11) 0.0378(3) Uani 1 1 d . . .
P2 P 1.03303(16) 0.79477(10) 0.35812(11) 0.0358(3) Uani 1 1 d . . .
S1 S 1.4647(5) 0.7564(2) -0.0243(2) 0.1119(11) Uani 1 1 d . . .
Ru1 Ru 0.90966(4) 0.72459(3) 0.30465(3) 0.03303(16) Uani 1 1 d . . .
I1 I 0.83313(5) 0.61676(3) 0.45384(3) 0.05161(18) Uani 1 1 d . . .
H01B H 0.588(7) 0.903(4) 0.142(4) 0.025(15) Uiso 1 1 d . . .

loop_
_atom_site_aniso_label
_atom_site_aniso_U_11
_atom_site_aniso_U_22
_atom_site_aniso_U_33
_atom_site_aniso_U_23
_atom_site_aniso_U_13
_atom_site_aniso_U_12
C1 0.042(3) 0.039(3) 0.055(4) -0.010(3) -0.009(3) -0.005(3)
C2 0.038(3) 0.045(4) 0.059(4) -0.009(3) -0.014(3) -0.007(3)
C3 0.035(3) 0.040(3) 0.060(4) -0.001(3) -0.016(3) -0.008(3)
C4 0.043(4) 0.044(4) 0.067(5) -0.008(3) -0.001(4) -0.006(3)
C5 0.036(3) 0.053(4) 0.076(5) -0.002(4) -0.022(4) -0.003(3)
C6 0.053(4) 0.042(4) 0.074(5) -0.010(4) -0.011(4) -0.008(3)
C7 0.073(6) 0.067(6) 0.113(9) -0.011(6) -0.032(6) -0.016(5)
C8 0.074(6) 0.072(6) 0.101(8) -0.009(6) -0.030(6) -0.007(5)
C9 0.123(12) 0.054(6) 0.143(13) -0.008(7) -0.008(10) 0.000(7)
C10 0.092(7) 0.063(5) 0.060(5) -0.020(4) -0.019(5) -0.003(5)
C11 0.034(3) 0.032(3) 0.051(3) -0.007(3) -0.013(3) -0.005(2)
C12 0.043(4) 0.040(3) 0.071(5) 0.002(3) -0.033(4) -0.009(3)
C13 0.060(5) 0.037(4) 0.109(7) 0.009(4) -0.047(5) -0.005(3)
C14 0.047(4) 0.054(5) 0.104(7) -0.003(4) -0.045(5) -0.006(3)
C15 0.037(3) 0.052(4) 0.082(5) -0.007(4) -0.029(4) -0.011(3)
C16 0.035(3) 0.037(3) 0.055(4) -0.010(3) -0.014(3) -0.006(2)
C17 0.043(3) 0.034(3) 0.060(4) -0.004(3) -0.021(3) -0.010(3)
C18 0.048(4) 0.037(3) 0.082(5) 0.002(3) -0.031(4) -0.008(3)
C19 0.085(7) 0.036(4) 0.087(6) 0.001(4) -0.040(5) -0.004(4)
C20 0.102(8) 0.043(4) 0.068(5) 0.004(4) -0.029(5) -0.026(4)
C21 0.080(6) 0.059(5) 0.054(4) 0.000(4) -0.015(4) -0.036(4)
C22 0.049(4) 0.039(3) 0.051(4) -0.005(3) -0.013(3) -0.015(3)
C23 0.025(3) 0.058(4) 0.064(4) -0.024(3) -0.014(3) -0.005(3)
C24 0.052(4) 0.088(6) 0.060(5) -0.023(4) -0.025(4) -0.010(4)
C25 0.064(6) 0.107(8) 0.059(5) -0.031(5) -0.012(4) -0.005(5)
C26 0.057(5) 0.122(10) 0.077(7) -0.044(7) -0.007(5) -0.022(6)
C27 0.035(4) 0.086(7) 0.145(11) -0.082(8) -0.002(5) -0.004(4)
C28 0.030(3) 0.059(4) 0.092(6) -0.040(4) -0.008(4) -0.009(3)
C29 0.042(4) 0.046(4) 0.068(5) -0.014(3) -0.011(3) -0.016(3)
C30 0.041(4) 0.070(5) 0.092(6) -0.031(5) -0.019(4) -0.017(4)
C31 0.035(3) 0.083(6) 0.067(5) -0.025(4) -0.018(3) -0.017(4)
C32 0.043(3) 0.041(3) 0.046(3) -0.001(3) -0.013(3) -0.012(3)
C33 0.055(4) 0.063(5) 0.050(4) 0.010(3) -0.011(4) -0.016(4)
C34 0.054(4) 0.065(5) 0.058(4) 0.012(4) -0.027(4) -0.005(4)
C35 0.030(3) 0.039(3) 0.055(4) -0.012(3) -0.008(3) -0.005(2)
C36 0.037(3) 0.041(3) 0.070(5) -0.015(3) -0.017(3) -0.004(3)
C37 0.039(3) 0.037(3) 0.067(4) -0.004(3) -0.022(3) -0.001(3)
C38 0.160(3) 0.0831(17) 0.0725(14) -0.0147(12) 0.0101(16) -0.0373(17)
C39 0.160(3) 0.0831(17) 0.0725(14) -0.0147(12) 0.0101(16) -0.0373(17)
C40 0.160(3) 0.0831(17) 0.0725(14) -0.0147(12) 0.0101(16) -0.0373(17)
B1 0.041(4) 0.052(4) 0.050(4) -0.002(3) -0.023(3) -0.004(3)
N1 0.053(3) 0.045(3) 0.053(3) -0.010(3) -0.013(3) -0.006(3)
N2 0.034(3) 0.045(3) 0.067(4) -0.009(3) -0.006(3) -0.003(2)
N3 0.041(3) 0.037(3) 0.061(4) -0.002(3) -0.011(3) -0.006(2)
N4 0.029(2) 0.047(3) 0.058(3) -0.011(3) -0.015(2) -0.008(2)
N5 0.032(3) 0.057(3) 0.054(3) -0.013(3) -0.016(2) -0.007(2)
N6 0.037(3) 0.039(3) 0.040(3) 0.000(2) -0.014(2) -0.006(2)
N7 0.039(3) 0.050(3) 0.042(3) 0.001(2) -0.014(2) -0.004(2)
N8 0.032(2) 0.040(3) 0.046(3) -0.002(2) -0.016(2) -0.009(2)
N9 0.032(3) 0.041(3) 0.051(3) -0.001(2) -0.019(2) -0.004(2)
O1 0.119(7) 0.079(5) 0.122(7) 0.022(5) -0.044(6) -0.038(5)
O2 0.101(9) 0.65(5) 0.087(8) -0.070(16) -0.021(7) 0.122(17)
O3 0.060(4) 0.088(5) 0.061(4) -0.006(3) -0.003(3) -0.005(3)
O4 0.269(17) 0.059(5) 0.133(9) -0.025(5) 0.002(10) -0.045(7)
O5 0.160(3) 0.0831(17) 0.0725(14) -0.0147(12) 0.0101(16) -0.0373(17)
O6 0.160(3) 0.0831(17) 0.0725(14) -0.0147(12) 0.0101(16) -0.0373(17)
F1 0.083(6) 0.51(3) 0.149(10) -0.109(15) -0.031(7) 0.031(11)
F2 0.268(16) 0.115(7) 0.176(11) -0.027(7) 0.024(10) -0.113(9)
F3 0.195(11) 0.169(10) 0.105(7) 0.035(6) 0.049(7) -0.035(8)
P1 0.0312(7) 0.0336(7) 0.0471(8) -0.0032(6) -0.0108(6) -0.0067(6)
P2 0.0295(7) 0.0313(7) 0.0484(8) -0.0056(6) -0.0149(6) -0.0051(5)
S1 0.160(3) 0.0831(17) 0.0725(14) -0.0147(12) 0.0101(16) -0.0373(17)
Ru1 0.0278(2) 0.0308(3) 0.0406(3) -0.00143(18) -0.01201(19) -0.00656(17)
I1 0.0452(3) 0.0515(3) 0.0526(3) 0.0089(2) -0.0138(2) -0.0136(2)

loop_
_atom_type_symbol
_atom_type_description
_atom_type_scat_dispersion_real
_atom_type_scat_dispersion_imag
_atom_type_scat_source
C C 0.0181 0.0091 'International Tables Vol C Tables 4.2.6.8 and 6.1.1.4'
H H 0.0000 0.0000 'International Tables Vol C Tables 4.2.6.8 and 6.1.1.4'
B B 0.0090 0.0039 'International Tables Vol C Tables 4.2.6.8 and 6.1.1.4'
N N 0.0311 0.0180 'International Tables Vol C Tables 4.2.6.8 and 6.1.1.4'
O O 0.0492 0.0322 'International Tables Vol C Tables 4.2.6.8 and 6.1.1.4'
F F 0.0727 0.0534 'International Tables Vol C Tables 4.2.6.8 and 6.1.1.4'
P P 0.2955 0.4335 'International Tables Vol C Tables 4.2.6.8 and 6.1.1.4'
S S 0.3331 0.5567 'International Tables Vol C Tables 4.2.6.8 and 6.1.1.4'
Ru Ru 0.0552 3.2960 'International Tables Vol C Tables 4.2.6.8 and 6.1.1.4'
I I -0.3257 6.8362 'International Tables Vol C Tables 4.2.6.8 and 6.1.1.4'

loop_
_geom_angle_atom_site_label_1
_geom_angle_atom_site_label_2
_geom_angle_atom_site_label_3
_geom_angle
_geom_angle_site_symmetry_1
_geom_angle_site_symmetry_3
_geom_angle_publ_flag
N1 C1 P1 113.1(5) . . ?
N2 C2 P1 112.5(5) . . ?
N3 C3 P1 112.5(5) . . ?
N2 C4 N1 114.7(6) . . ?
C7 C5 N3 112.4(8) . . ?
C7 C5 N2 117.3(8) . . ?
N3 C5 N2 111.3(6) . . ?
N3 C6 N1 111.4(6) . . ?
C5 C7 C8 116.4(10) . . ?
O1 C8 C7 108.0(10) . . ?
C12 C11 C16 118.3(6) . . ?
C12 C11 P2 118.4(5) . . ?
C16 C11 P2 122.7(5) . . ?
C11 C12 C13 119.4(7) . . ?
C14 C13 C12 120.6(7) . . ?
C15 C14 C13 119.7(7) . . ?
C14 C15 C16 120.9(7) . . ?
C15 C16 C11 120.7(6) . . ?
C22 C17 C18 117.8(7) . . ?
C22 C17 P2 124.2(5) . . ?
C18 C17 P2 117.5(6) . . ?
C19 C18 C17 120.9(8) . . ?
C18 C19 C20 120.6(8) . . ?
C19 C20 C21 120.4(8) . . ?
C22 C21 C20 118.8(9) . . ?
C17 C22 C21 121.3(7) . . ?
C28 C23 C24 118.2(8) . . ?
C28 C23 P2 124.5(7) . . ?
C24 C23 P2 117.2(6) . . ?
C25 C24 C23 122.0(10) . . ?
C26 C25 C24 120.4(12) . . ?
C27 C26 C25 118.8(10) . . ?
C26 C27 C28 123.5(9) . . ?
C23 C28 C27 117.2(10) . . ?
N4 C29 C30 109.2(7) . . ?
C31 C30 C29 104.7(7) . . ?
N5 C31 C30 109.3(7) . . ?
N6 C32 C33 110.1(6) . . ?
C34 C33 C32 103.9(7) . . ?
N7 C34 C33 109.4(6) . . ?
N8 C35 C36 109.6(7) . . ?
C37 C36 C35 105.4(6) . . ?
N9 C37 C36 109.4(6) . . ?
F2 C38 F3 109.4(15) . . ?
F2 C38 F1 115.2(16) . . ?
F3 C38 F1 112.5(15) . . ?
F2 C38 S1 116.6(12) . . ?
F3 C38 S1 113.9(11) . . ?
F1 C38 S1 88.0(11) . . ?
N7 B1 N5 108.4(6) . . ?
N7 B1 N9 108.7(6) . . ?
N5 B1 N9 108.7(6) . . ?
C10 N1 C4 110.7(7) . . ?
C10 N1 C1 110.5(6) . . ?
C4 N1 C1 110.2(6) . . ?
C10 N1 C6 108.4(7) . . ?
C4 N1 C6 107.2(6) . . ?
C1 N1 C6 109.8(6) . . ?
C4 N2 C5 108.5(7) . . ?
C4 N2 C2 111.4(6) . . ?
C5 N2 C2 114.1(6) . . ?
C6 N3 C3 112.6(6) . . ?
C6 N3 C5 109.0(7) . . ?
C3 N3 C5 115.2(6) . . ?
C29 N4 N5 107.6(6) . . ?
C29 N4 Ru1 133.8(5) . . ?
N5 N4 Ru1 118.5(4) . . ?
C31 N5 N4 109.1(6) . . ?
C31 N5 B1 130.7(7) . . ?
N4 N5 B1 120.1(6) . . ?
C32 N6 N7 106.4(5) . . ?
C32 N6 Ru1 134.2(4) . . ?
N7 N6 Ru1 119.4(4) . . ?
C34 N7 N6 110.1(6) . . ?
C34 N7 B1 129.3(6) . . ?
N6 N7 B1 120.3(6) . . ?
C35 N8 N9 106.6(5) . . ?
C35 N8 Ru1 134.8(5) . . ?
N9 N8 Ru1 118.6(4) . . ?
C37 N9 N8 109.0(6) . . ?
C37 N9 B1 130.8(6) . . ?
N8 N9 B1 119.6(5) . . ?
C9 O1 C8 109.4(10) . . ?
C1 P1 C3 96.6(3) . . ?
C1 P1 C2 96.7(3) . . ?
C3 P1 C2 97.7(3) . . ?
C1 P1 Ru1 111.1(2) . . ?
C3 P1 Ru1 121.5(2) . . ?
C2 P1 Ru1 126.9(2) . . ?
C17 P2 C11 105.7(3) . . ?
C17 P2 C23 104.0(3) . . ?
C11 P2 C23 95.8(3) . . ?
C17 P2 Ru1 109.6(2) . . ?
C11 P2 Ru1 122.1(2) . . ?
C23 P2 Ru1 117.6(2) . . ?
O4 S1 O3 129.7(8) . . ?
O4 S1 C38 117.1(8) . . ?
O3 S1 C38 108.5(6) . . ?
O4 S1 O2 104.1(12) . . ?
O3 S1 O2 102.4(6) . . ?
C38 S1 O2 81.7(11) . . ?
N6 Ru1 N8 88.3(2) . . ?
N6 Ru1 N4 84.7(2) . . ?
N8 Ru1 N4 82.1(2) . . ?
N6 Ru1 P1 90.00(15) . . ?
N8 Ru1 P1 172.39(15) . . ?
N4 Ru1 P1 90.39(15) . . ?
N6 Ru1 P2 93.61(16) . . ?
N8 Ru1 P2 90.33(15) . . ?
N4 Ru1 P2 172.25(15) . . ?
P1 Ru1 P2 97.18(6) . . ?
N6 Ru1 I1 170.73(15) . . ?
N8 Ru1 I1 88.64(15) . . ?
N4 Ru1 I1 86.26(17) . . ?
P1 Ru1 I1 91.93(4) . . ?
P2 Ru1 I1 95.14(4) . . ?

loop_
_geom_bond_atom_site_label_1
_geom_bond_atom_site_label_2
_geom_bond_distance
_geom_bond_site_symmetry_2
_geom_bond_publ_flag
C1 N1 1.529(9) . ?
C1 P1 1.843(8) . ?
C2 N2 1.487(9) . ?
C2 P1 1.864(7) . ?
C3 N3 1.457(9) . ?
C3 P1 1.861(7) . ?
C4 N2 1.406(11) . ?
C4 N1 1.509(11) . ?
C5 C7 1.468(15) . ?
C5 N3 1.471(10) . ?
C5 N2 1.471(11) . ?
C6 N3 1.428(11) . ?
C6 N1 1.541(10) . ?
C7 C8 1.520(15) . ?
C8 O1 1.465(15) . ?
C9 O1 1.419(14) . ?
C10 N1 1.484(11) . ?
C11 C12 1.387(9) . ?
C11 C16 1.391(9) . ?
C11 P2 1.845(6) . ?
C12 C13 1.401(10) . ?
C13 C14 1.377(12) . ?
C14 C15 1.347(12) . ?
C15 C16 1.381(9) . ?
C17 C22 1.378(11) . ?
C17 C18 1.416(9) . ?
C17 P2 1.837(7) . ?
C18 C19 1.352(12) . ?
C19 C20 1.366(15) . ?
C20 C21 1.395(14) . ?
C21 C22 1.386(11) . ?
C23 C28 1.386(11) . ?
C23 C24 1.406(13) . ?
C23 P2 1.850(7) . ?
C24 C25 1.387(12) . ?
C25 C26 1.364(17) . ?
C26 C27 1.340(18) . ?
C27 C28 1.447(15) . ?
C29 N4 1.328(9) . ?
C29 C30 1.406(12) . ?
C30 C31 1.364(14) . ?
C31 N5 1.334(10) . ?
C32 N6 1.357(9) . ?
C32 C33 1.403(10) . ?
C33 C34 1.397(12) . ?
C34 N7 1.328(10) . ?
C35 N8 1.342(9) . ?
C35 C36 1.404(9) . ?
C36 C37 1.357(11) . ?
C37 N9 1.347(9) . ?
C38 F2 1.333(18) . ?
C38 F3 1.334(16) . ?
C38 F1 1.52(2) . ?
C38 S1 1.717(14) . ?
C39 O5 1.404(15) . ?
C40 O6 1.317(18) . ?
B1 N7 1.525(11) . ?
B1 N5 1.525(11) . ?
B1 N9 1.532(10) . ?
N4 N5 1.356(8) . ?
N4 Ru1 2.158(5) . ?
N6 N7 1.364(7) . ?
N6 Ru1 2.096(5) . ?
N8 N9 1.373(7) . ?
N8 Ru1 2.139(5) . ?
O2 S1 1.82(2) . ?
O3 S1 1.396(7) . ?
O4 S1 1.186(10) . ?
P1 Ru1 2.2776(16) . ?
P2 Ru1 2.3343(16) . ?
Ru1 I1 2.6935(6) . ?

loop_
_geom_torsion_atom_site_label_1
_geom_torsion_atom_site_label_2
_geom_torsion_atom_site_label_3
_geom_torsion_atom_site_label_4
_geom_torsion
_geom_torsion_site_symmetry_1
_geom_torsion_site_symmetry_2
_geom_torsion_site_symmetry_3
_geom_torsion_site_symmetry_4
_geom_torsion_publ_flag
N3 C5 C7 C8 65.0(12) . . . . ?
N2 C5 C7 C8 -164.1(9) . . . . ?
C5 C7 C8 O1 65.0(13) . . . . ?
C16 C11 C12 C13 -4.6(12) . . . . ?
P2 C11 C12 C13 -176.4(7) . . . . ?
C11 C12 C13 C14 0.3(15) . . . . ?
C12 C13 C14 C15 1.7(17) . . . . ?
C13 C14 C15 C16 0.7(16) . . . . ?
C14 C15 C16 C11 -5.1(13) . . . . ?
C12 C11 C16 C15 7.0(11) . . . . ?
P2 C11 C16 C15 178.4(6) . . . . ?
C22 C17 C18 C19 -5.8(12) . . . . ?
P2 C17 C18 C19 -178.7(7) . . . . ?
C17 C18 C19 C20 3.5(14) . . . . ?
C18 C19 C20 C21 1.0(15) . . . . ?
C19 C20 C21 C22 -3.0(14) . . . . ?
C18 C17 C22 C21 3.7(11) . . . . ?
P2 C17 C22 C21 176.1(6) . . . . ?
C20 C21 C22 C17 0.6(12) . . . . ?
C28 C23 C24 C25 0.2(12) . . . . ?
P2 C23 C24 C25 177.5(7) . . . . ?
C23 C24 C25 C26 -1.9(15) . . . . ?
C24 C25 C26 C27 2.9(16) . . . . ?
C25 C26 C27 C28 -2.3(16) . . . . ?
C24 C23 C28 C27 0.4(10) . . . . ?
P2 C23 C28 C27 -176.7(6) . . . . ?
C26 C27 C28 C23 0.6(13) . . . . ?
N4 C29 C30 C31 -1.0(10) . . . . ?
C29 C30 C31 N5 0.8(10) . . . . ?
N6 C32 C33 C34 1.2(10) . . . . ?
C32 C33 C34 N7 -1.3(10) . . . . ?
N8 C35 C36 C37 0.4(8) . . . . ?
C35 C36 C37 N9 -0.4(8) . . . . ?
N2 C4 N1 C10 -171.8(7) . . . . ?
N2 C4 N1 C1 65.6(8) . . . . ?
N2 C4 N1 C6 -53.8(8) . . . . ?
P1 C1 N1 C10 179.2(6) . . . . ?
P1 C1 N1 C4 -58.0(7) . . . . ?
P1 C1 N1 C6 59.8(7) . . . . ?
N3 C6 N1 C10 173.0(7) . . . . ?
N3 C6 N1 C4 53.5(8) . . . . ?
N3 C6 N1 C1 -66.2(8) . . . . ?
N1 C4 N2 C5 57.5(8) . . . . ?
N1 C4 N2 C2 -68.9(8) . . . . ?
C7 C5 N2 C4 168.3(8) . . . . ?
N3 C5 N2 C4 -60.3(8) . . . . ?
C7 C5 N2 C2 -66.9(9) . . . . ?
N3 C5 N2 C2 64.5(9) . . . . ?
P1 C2 N2 C4 63.7(7) . . . . ?
P1 C2 N2 C5 -59.6(7) . . . . ?
N1 C6 N3 C3 70.3(8) . . . . ?
N1 C6 N3 C5 -58.9(8) . . . . ?
P1 C3 N3 C6 -65.5(7) . . . . ?
P1 C3 N3 C5 60.4(7) . . . . ?
C7 C5 N3 C6 -163.9(7) . . . . ?
N2 C5 N3 C6 62.2(8) . . . . ?
C7 C5 N3 C3 68.4(9) . . . . ?
N2 C5 N3 C3 -65.5(9) . . . . ?
C30 C29 N4 N5 0.8(9) . . . . ?
C30 C29 N4 Ru1 -177.9(6) . . . . ?
C30 C31 N5 N4 -0.4(9) . . . . ?
C30 C31 N5 B1 -176.3(8) . . . . ?
C29 N4 N5 C31 -0.3(8) . . . . ?
Ru1 N4 N5 C31 178.6(5) . . . . ?
C29 N4 N5 B1 176.1(7) . . . . ?
Ru1 N4 N5 B1 -5.0(8) . . . . ?
N7 B1 N5 C31 -123.0(8) . . . . ?
N9 B1 N5 C31 119.0(8) . . . . ?
N7 B1 N5 N4 61.4(8) . . . . ?
N9 B1 N5 N4 -56.6(8) . . . . ?
C33 C32 N6 N7 -0.7(8) . . . . ?
C33 C32 N6 Ru1 178.3(5) . . . . ?
C33 C34 N7 N6 1.0(10) . . . . ?
C33 C34 N7 B1 -171.7(8) . . . . ?
C32 N6 N7 C34 -0.2(8) . . . . ?
Ru1 N6 N7 C34 -179.4(6) . . . . ?
C32 N6 N7 B1 173.2(6) . . . . ?
Ru1 N6 N7 B1 -5.9(8) . . . . ?
N5 B1 N7 C34 116.5(9) . . . . ?
N9 B1 N7 C34 -125.6(9) . . . . ?
N5 B1 N7 N6 -55.6(8) . . . . ?
N9 B1 N7 N6 62.4(8) . . . . ?
C36 C35 N8 N9 -0.2(8) . . . . ?
C36 C35 N8 Ru1 -178.9(5) . . . . ?
C36 C37 N9 N8 0.2(8) . . . . ?
C36 C37 N9 B1 172.0(7) . . . . ?
C35 N8 N9 C37 0.0(7) . . . . ?
Ru1 N8 N9 C37 178.9(4) . . . . ?
C35 N8 N9 B1 -172.8(6) . . . . ?
Ru1 N8 N9 B1 6.1(8) . . . . ?
N7 B1 N9 C37 127.2(7) . . . . ?
N5 B1 N9 C37 -115.0(8) . . . . ?
N7 B1 N9 N8 -61.8(8) . . . . ?
N5 B1 N9 N8 56.0(8) . . . . ?
C7 C8 O1 C9 -173.8(12) . . . . ?
N1 C1 P1 C3 -49.5(6) . . . . ?
N1 C1 P1 C2 49.1(6) . . . . ?
N1 C1 P1 Ru1 -177.0(4) . . . . ?
N3 C3 P1 C1 50.7(5) . . . . ?
N3 C3 P1 C2 -47.0(6) . . . . ?
N3 C3 P1 Ru1 170.4(4) . . . . ?
N2 C2 P1 C1 -50.8(6) . . . . ?
N2 C2 P1 C3 46.8(6) . . . . ?
N2 C2 P1 Ru1 -173.6(4) . . . . ?
C22 C17 P2 C11 24.0(7) . . . . ?
C18 C17 P2 C11 -163.5(6) . . . . ?
C22 C17 P2 C23 124.2(6) . . . . ?
C18 C17 P2 C23 -63.3(7) . . . . ?
C22 C17 P2 Ru1 -109.2(6) . . . . ?
C18 C17 P2 Ru1 63.2(6) . . . . ?
C12 C11 P2 C17 -157.7(6) . . . . ?
C16 C11 P2 C17 31.0(7) . . . . ?
C12 C11 P2 C23 96.1(6) . . . . ?
C16 C11 P2 C23 -75.3(6) . . . . ?
C12 C11 P2 Ru1 -31.8(7) . . . . ?
C16 C11 P2 Ru1 156.9(5) . . . . ?
C28 C23 P2 C17 10.4(7) . . . . ?
C24 C23 P2 C17 -166.8(6) . . . . ?
C28 C23 P2 C11 118.1(6) . . . . ?
C24 C23 P2 C11 -59.0(6) . . . . ?
C28 C23 P2 Ru1 -110.9(6) . . . . ?
C24 C23 P2 Ru1 71.9(6) . . . . ?
F2 C38 S1 O4 -168.9(16) . . . . ?
F3 C38 S1 O4 -40(2) . . . . ?
F1 C38 S1 O4 73.8(14) . . . . ?
F2 C38 S1 O3 33.1(18) . . . . ?
F3 C38 S1 O3 162.0(13) . . . . ?
F1 C38 S1 O3 -84.2(9) . . . . ?
F2 C38 S1 O2 -67.3(16) . . . . ?
F3 C38 S1 O2 61.6(16) . . . . ?
F1 C38 S1 O2 175.4(10) . . . . ?
C32 N6 Ru1 N8 144.8(6) . . . . ?
N7 N6 Ru1 N8 -36.3(5) . . . . ?
C32 N6 Ru1 N4 -133.0(7) . . . . ?
N7 N6 Ru1 N4 45.9(5) . . . . ?
C32 N6 Ru1 P1 -42.6(6) . . . . ?
N7 N6 Ru1 P1 136.3(5) . . . . ?
C32 N6 Ru1 P2 54.6(6) . . . . ?
N7 N6 Ru1 P2 -126.5(5) . . . . ?
C32 N6 Ru1 I1 -144.7(7) . . . . ?
N7 N6 Ru1 I1 34.2(13) . . . . ?
C35 N8 Ru1 N6 -145.4(7) . . . . ?
N9 N8 Ru1 N6 36.1(5) . . . . ?
C35 N8 Ru1 N4 129.8(7) . . . . ?
N9 N8 Ru1 N4 -48.8(5) . . . . ?
C35 N8 Ru1 P1 137.8(10) . . . . ?
N9 N8 Ru1 P1 -40.8(15) . . . . ?
C35 N8 Ru1 P2 -51.8(6) . . . . ?
N9 N8 Ru1 P2 129.7(4) . . . . ?
C35 N8 Ru1 I1 43.4(6) . . . . ?
N9 N8 Ru1 I1 -135.2(4) . . . . ?
C29 N4 Ru1 N6 138.1(7) . . . . ?
N5 N4 Ru1 N6 -40.4(5) . . . . ?
C29 N4 Ru1 N8 -132.9(7) . . . . ?
N5 N4 Ru1 N8 48.5(5) . . . . ?
C29 N4 Ru1 P1 48.1(7) . . . . ?
N5 N4 Ru1 P1 -130.4(5) . . . . ?
C29 N4 Ru1 P2 -144.4(10) . . . . ?
N5 N4 Ru1 P2 37.1(16) . . . . ?
C29 N4 Ru1 I1 -43.8(7) . . . . ?
N5 N4 Ru1 I1 137.7(5) . . . . ?
C1 P1 Ru1 N6 -45.7(3) . . . . ?
C3 P1 Ru1 N6 -158.1(3) . . . . ?
C2 P1 Ru1 N6 70.8(3) . . . . ?
C1 P1 Ru1 N8 31.0(12) . . . . ?
C3 P1 Ru1 N8 -81.4(12) . . . . ?
C2 P1 Ru1 N8 147.5(12) . . . . ?
C1 P1 Ru1 N4 39.0(3) . . . . ?
C3 P1 Ru1 N4 -73.4(3) . . . . ?
C2 P1 Ru1 N4 155.4(4) . . . . ?
C1 P1 Ru1 P2 -139.3(3) . . . . ?
C3 P1 Ru1 P2 108.2(3) . . . . ?
C2 P1 Ru1 P2 -22.9(3) . . . . ?
C1 P1 Ru1 I1 125.2(3) . . . . ?
C3 P1 Ru1 I1 12.8(3) . . . . ?
C2 P1 Ru1 I1 -118.3(3) . . . . ?
C17 P2 Ru1 N6 6.8(3) . . . . ?
C11 P2 Ru1 N6 -117.3(3) . . . . ?
C23 P2 Ru1 N6 125.2(3) . . . . ?
C17 P2 Ru1 N8 -81.4(3) . . . . ?
C11 P2 Ru1 N8 154.4(3) . . . . ?
C23 P2 Ru1 N8 36.9(3) . . . . ?
C17 P2 Ru1 N4 -70.1(13) . . . . ?
C11 P2 Ru1 N4 165.8(13) . . . . ?
C23 P2 Ru1 N4 48.3(13) . . . . ?
C17 P2 Ru1 P1 97.3(2) . . . . ?
C11 P2 Ru1 P1 -26.9(3) . . . . ?
C23 P2 Ru1 P1 -144.4(3) . . . . ?
C17 P2 Ru1 I1 -170.1(2) . . . . ?
C11 P2 Ru1 I1 65.7(3) . . . . ?
C23 P2 Ru1 I1 -51.8(3) . . . . ?
